data_4516431
loop_
_publ_author_name
'Katzsch, Felix'
'Gruber, Tobias'
'Weber, Edwin'

_publ_section_title
;
 Crystalline Inclusion of Wheel-and-Axle Diol Hosts Featuring
 Benzo[b]thiophene Units as a Lateral Construction Element
;
_journal_issue 10
_journal_name_full 'Crystal Growth &amp; Design'
_journal_page_first 5047
_journal_paper_doi 10.1021/acs.cgd.5b01034
_journal_volume 15
_journal_year 2015
_chemical_formula_moiety 'C40 H26 O2 S4, 2(C4 H9 N) '
_chemical_formula_sum 'C48 H44 N2 O2 S4'
_chemical_formula_weight 809.16
_chemical_name_systematic
;
 '1,4-Bis[di(benzo[b]thien-2-yl)hydroxymethyl]benzen pyrrolidine disolvate'
;
_space_group_IT_number 2
_space_group_name_Hall '-P 1'
_space_group_name_H-M_alt 'P -1'
_symmetry_cell_setting triclinic
_symmetry_space_group_name_Hall '-P 1'
_symmetry_space_group_name_H-M 'P -1'
_atom_sites_solution_hydrogens geom
_atom_sites_solution_primary direct
_atom_sites_solution_secondary difmap
_audit_creation_method SHELXL-97
_cell_angle_alpha 72.7070(10)
_cell_angle_beta 85.3700(10)
_cell_angle_gamma 64.5660(10)
_cell_formula_units_Z 1
_cell_length_a 9.8871(3)
_cell_length_b 10.0446(3)
_cell_length_c 12.0267(3)
_cell_measurement_reflns_used 9948
_cell_measurement_temperature 100(2)
_cell_measurement_theta_max 34.77
_cell_measurement_theta_min 2.28
_cell_volume 1028.35(5)
_computing_cell_refinement 'Bruker SAINT'
_computing_data_collection 'Bruker APEX2'
_computing_data_reduction 'Bruker SAINT'
_computing_molecular_graphics 'Bruker SHELXTL'
_computing_publication_material 'Bruker SHELXTL'
_computing_structure_refinement 'SHELXL-97 (Sheldrick, 2008)'
_computing_structure_solution 'SHELXS-97 (Sheldrick, 2008)'
_diffrn_ambient_temperature 100(2)
_diffrn_measured_fraction_theta_full 0.999
_diffrn_measured_fraction_theta_max 0.999
_diffrn_measurement_device_type 'Bruker APEX-II CCD'
_diffrn_measurement_method '\f and \w scans'
_diffrn_radiation_monochromator graphite
_diffrn_radiation_source 'fine-focus sealed tube'
_diffrn_radiation_type MoK\a
_diffrn_radiation_wavelength 0.71073
_diffrn_reflns_av_R_equivalents 0.0247
_diffrn_reflns_av_sigmaI/netI 0.0156
_diffrn_reflns_limit_h_max 11
_diffrn_reflns_limit_h_min -11
_diffrn_reflns_limit_k_max 11
_diffrn_reflns_limit_k_min -11
_diffrn_reflns_limit_l_max 14
_diffrn_reflns_limit_l_min -14
_diffrn_reflns_number 20718
_diffrn_reflns_theta_full 25.00
_diffrn_reflns_theta_max 25.00
_diffrn_reflns_theta_min 2.28
_exptl_absorpt_coefficient_mu 0.273
_exptl_absorpt_correction_T_max 0.8754
_exptl_absorpt_correction_T_min 0.8754
_exptl_absorpt_correction_type multi-scan
_exptl_absorpt_process_details 'SADABS (Sheldrick, 2004)'
_exptl_crystal_colour colourless
_exptl_crystal_density_diffrn 1.306
_exptl_crystal_density_method 'not measured'
_exptl_crystal_description piece
_exptl_crystal_F_000 426
_exptl_crystal_size_max 0.50
_exptl_crystal_size_mid 0.50
_exptl_crystal_size_min 0.50
_refine_diff_density_max 0.744
_refine_diff_density_min -0.303
_refine_diff_density_rms 0.048
_refine_ls_extinction_method none
_refine_ls_goodness_of_fit_ref 1.043
_refine_ls_hydrogen_treatment mixed
_refine_ls_matrix_type full
_refine_ls_number_parameters 268
_refine_ls_number_reflns 3614
_refine_ls_number_restraints 0
_refine_ls_restrained_S_all 1.043
_refine_ls_R_factor_all 0.0408
_refine_ls_R_factor_gt 0.0379
_refine_ls_shift/su_max 0.001
_refine_ls_shift/su_mean 0.000
_refine_ls_structure_factor_coef Fsqd
_refine_ls_weighting_details 'calc w=1/[\s^2^(Fo^2^)+(0.0463P)^2^+0.8453P] where P=(Fo^2^+2Fc^2^)/3'
_refine_ls_weighting_scheme calc
_refine_ls_wR_factor_gt 0.0982
_refine_ls_wR_factor_ref 0.1000
_reflns_number_gt 3338
_reflns_number_total 3614
_reflns_threshold_expression >2\s(I)
_cod_data_source_file 4b.cif
_cod_data_source_block feka_99_tricp
_cod_depositor_comments
;
The following automatic conversions were performed:

data item '_symmetry_cell_setting' value 'Triclinic' was changed to
'triclinic' in accordance with the
/home/saulius/struct/COD-crude-data/automatic-downloads/DataCite-retrospective/ACS/depositions/lib/dictionaries/cif_core.dic
dictionary named 'cif_core.dic' version 2.4.2 last updated on
2011-04-26.

Automatic conversion script
Id: cif_fix_values 6909 2019-04-08 15:41:33Z antanas 
;
_cod_original_sg_symbol_H-M 'P-1   '
_cod_database_code 4516431

loop_
_symmetry_equiv_pos_as_xyz
'x, y, z'
'-x, -y, -z'

loop_
_atom_site_label
_atom_site_type_symbol
_atom_site_fract_x
_atom_site_fract_y
_atom_site_fract_z
_atom_site_U_iso_or_equiv
_atom_site_adp_type
_atom_site_occupancy
_atom_site_symmetry_multiplicity
_atom_site_calc_flag
_atom_site_refinement_flags
_atom_site_disorder_assembly
_atom_site_disorder_group
O1 O 0.36188(12) 0.71313(13) 0.45755(10) 0.0189(3) Uani 1 1 d . . .
H1 H 0.4479 0.6887 0.4315 0.028 Uiso 1 1 calc R . .
S1 S 0.31724(5) 0.60824(5) 0.27036(4) 0.02324(17) Uani 0.8877(18) 1 d P A 1
S1B S 0.0294(6) 0.9245(6) 0.2114(4) 0.0195(14) Uiso 0.1123(18) 1 d P A 2
S2 S 0.40086(7) 1.01752(6) 0.39358(4) 0.03250(19) Uani 0.9215(18) 1 d P A 1
S2B S 0.3500(14) 0.9838(15) 0.1685(10) 0.019(3) Uiso 0.0785(18) 1 d P A 2
C1 C 0.20279(18) 0.78990(18) 0.28707(14) 0.0175(3) Uani 1 1 d . . .
C2 C 0.0784(3) 0.8687(3) 0.21060(18) 0.0279(5) Uani 1 1 d . A .
H2 H 0.0036 0.9685 0.2083 0.033 Uiso 1 1 calc R . .
C3 C 0.0741(2) 0.7834(2) 0.13440(15) 0.0221(4) Uani 1 1 d . . .
C4 C -0.0290(2) 0.8248(2) 0.04319(16) 0.0293(4) Uani 1 1 d . A .
H4 H -0.1144 0.9214 0.0257 0.035 Uiso 1 1 calc R . .
C5 C -0.0058(2) 0.7249(2) -0.02062(17) 0.0333(5) Uani 1 1 d . . .
H5 H -0.0750 0.7535 -0.0832 0.040 Uiso 1 1 calc R A .
C6 C 0.1177(2) 0.5823(2) 0.00510(17) 0.0335(5) Uani 1 1 d . A .
H6 H 0.1318 0.5151 -0.0405 0.040 Uiso 1 1 calc R . .
C7 C 0.2199(2) 0.5367(2) 0.09535(17) 0.0300(4) Uani 1 1 d . . .
H7 H 0.3030 0.4383 0.1136 0.036 Uiso 1 1 calc R A .
C8 C 0.1982(2) 0.6391(2) 0.15947(15) 0.0237(4) Uani 1 1 d . A .
C9 C 0.33028(18) 0.94707(18) 0.30985(14) 0.0175(3) Uani 1 1 d . . .
C10 C 0.3559(4) 0.9917(4) 0.1949(3) 0.0263(8) Uani 1 1 d . A .
H10 H 0.3215 0.9660 0.1363 0.032 Uiso 1 1 calc R . .
C11 C 0.44117(19) 1.08254(19) 0.17150(16) 0.0229(4) Uani 1 1 d . . .
C12 C 0.4914(3) 1.1470(2) 0.06611(18) 0.0365(5) Uani 1 1 d . A .
H12 H 0.4654 1.1387 -0.0051 0.044 Uiso 1 1 calc R . .
C13 C 0.5790(3) 1.2226(2) 0.0668(2) 0.0445(6) Uani 1 1 d . . .
H13 H 0.6153 1.2643 -0.0044 0.053 Uiso 1 1 calc R A .
C14 C 0.6154(2) 1.2390(2) 0.1701(2) 0.0431(6) Uani 1 1 d . A .
H14 H 0.6772 1.2903 0.1685 0.052 Uiso 1 1 calc R . .
C15 C 0.5630(2) 1.1817(2) 0.2747(2) 0.0373(5) Uani 1 1 d . . .
H15 H 0.5850 1.1957 0.3447 0.045 Uiso 1 1 calc R A .
C16 C 0.4765(2) 1.1023(2) 0.27421(16) 0.0253(4) Uani 1 1 d . A .
C17 C 0.25631(18) 0.84249(18) 0.37405(14) 0.0172(3) Uani 1 1 d . A .
C18 C 0.12347(18) 0.92613(18) 0.43961(14) 0.0182(3) Uani 1 1 d . . .
C19 C 0.0298(2) 1.0817(2) 0.39453(15) 0.0250(4) Uani 1 1 d . . .
H19 H 0.0495 1.1390 0.3219 0.030 Uiso 1 1 calc R . .
C20 C 0.0918(2) 0.84582(19) 0.54581(15) 0.0236(4) Uani 1 1 d . . .
H20 H 0.1547 0.7393 0.5781 0.028 Uiso 1 1 calc R . .
N1G N 0.64704(17) 0.59085(18) 0.40843(14) 0.0256(3) Uani 1 1 d . . .
H1G H 0.662(2) 0.501(3) 0.4499(19) 0.028(6) Uiso 1 1 d . . .
C1G C 0.6928(2) 0.5870(2) 0.28904(17) 0.0320(4) Uani 1 1 d . . .
H1G1 H 0.6228 0.6802 0.2306 0.038 Uiso 1 1 calc R . .
H1G2 H 0.6945 0.4948 0.2737 0.038 Uiso 1 1 calc R . .
C2G C 0.8500(3) 0.5815(3) 0.2842(2) 0.0473(6) Uani 1 1 d . . .
H2G1 H 0.9275 0.4752 0.3173 0.057 Uiso 1 1 calc R . .
H2G2 H 0.8732 0.6238 0.2033 0.057 Uiso 1 1 calc R . .
C3G C 0.8370(3) 0.6840(3) 0.3596(2) 0.0564(7) Uani 1 1 d . . .
H3G1 H 0.9370 0.6612 0.3904 0.068 Uiso 1 1 calc R . .
H3G2 H 0.7871 0.7944 0.3150 0.068 Uiso 1 1 calc R . .
C4G C 0.7435(2) 0.6430(3) 0.4561(2) 0.0427(5) Uani 1 1 d . . .
H4G1 H 0.8085 0.5597 0.5229 0.051 Uiso 1 1 calc R . .
H4G2 H 0.6809 0.7338 0.4832 0.051 Uiso 1 1 calc R . .

loop_
_atom_site_aniso_label
_atom_site_aniso_U_11
_atom_site_aniso_U_22
_atom_site_aniso_U_33
_atom_site_aniso_U_23
_atom_site_aniso_U_13
_atom_site_aniso_U_12
O1 0.0158(6) 0.0166(6) 0.0184(6) -0.0015(5) 0.0022(4) -0.0040(5)
S1 0.0246(3) 0.0215(3) 0.0253(3) -0.0102(2) 0.00108(19) -0.0091(2)
S2 0.0517(4) 0.0380(3) 0.0205(3) -0.0020(2) -0.0055(2) -0.0336(3)
C1 0.0185(8) 0.0153(8) 0.0197(8) -0.0047(6) 0.0058(6) -0.0092(6)
C2 0.0295(12) 0.0307(13) 0.0306(12) -0.0111(10) 0.0057(9) -0.0185(11)
C3 0.0267(9) 0.0228(9) 0.0220(9) -0.0043(7) 0.0040(7) -0.0172(7)
C4 0.0329(10) 0.0248(9) 0.0303(10) -0.0004(8) -0.0053(8) -0.0161(8)
C5 0.0448(12) 0.0393(11) 0.0255(10) -0.0036(8) -0.0049(8) -0.0295(10)
C6 0.0479(12) 0.0400(11) 0.0314(10) -0.0174(9) 0.0125(9) -0.0328(10)
C7 0.0309(10) 0.0263(9) 0.0374(11) -0.0120(8) 0.0105(8) -0.0161(8)
C8 0.0242(9) 0.0275(9) 0.0228(9) -0.0033(7) 0.0046(7) -0.0173(7)
C9 0.0172(8) 0.0161(8) 0.0180(8) -0.0050(6) 0.0008(6) -0.0061(6)
C10 0.0299(14) 0.0237(13) 0.0308(19) -0.0111(13) 0.0054(12) -0.0151(9)
C11 0.0224(9) 0.0168(8) 0.0288(9) -0.0094(7) 0.0070(7) -0.0068(7)
C12 0.0520(13) 0.0309(10) 0.0346(11) -0.0187(9) 0.0229(9) -0.0225(10)
C13 0.0522(13) 0.0327(11) 0.0565(14) -0.0198(10) 0.0367(11) -0.0264(10)
C14 0.0308(11) 0.0323(11) 0.0736(16) -0.0146(11) 0.0120(10) -0.0223(9)
C15 0.0367(11) 0.0352(11) 0.0460(12) -0.0056(9) -0.0069(9) -0.0233(9)
C16 0.0237(9) 0.0222(9) 0.0289(10) -0.0021(7) -0.0020(7) -0.0117(7)
C17 0.0176(8) 0.0149(8) 0.0164(8) -0.0023(6) 0.0012(6) -0.0059(6)
C18 0.0186(8) 0.0171(8) 0.0185(8) -0.0049(6) 0.0019(6) -0.0075(7)
C19 0.0273(9) 0.0180(8) 0.0203(8) 0.0006(7) 0.0071(7) -0.0062(7)
C20 0.0246(9) 0.0137(8) 0.0237(9) -0.0012(7) 0.0047(7) -0.0037(7)
N1G 0.0237(8) 0.0206(8) 0.0295(8) -0.0034(7) 0.0063(6) -0.0099(6)
C1G 0.0323(10) 0.0260(10) 0.0311(10) -0.0056(8) 0.0106(8) -0.0098(8)
C2G 0.0392(12) 0.0419(13) 0.0596(15) -0.0118(11) 0.0254(11) -0.0221(10)
C3G 0.0526(15) 0.0601(16) 0.0701(18) -0.0200(14) 0.0174(13) -0.0382(13)
C4G 0.0332(11) 0.0459(13) 0.0560(14) -0.0190(11) 0.0054(10) -0.0208(10)

loop_
_atom_type_symbol
_atom_type_description
_atom_type_scat_dispersion_real
_atom_type_scat_dispersion_imag
_atom_type_scat_source
C C 0.0033 0.0016 'International Tables Vol C Tables 4.2.6.8 and 6.1.1.4'
H H 0.0000 0.0000 'International Tables Vol C Tables 4.2.6.8 and 6.1.1.4'
O O 0.0106 0.0060 'International Tables Vol C Tables 4.2.6.8 and 6.1.1.4'
S S 0.1246 0.1234 'International Tables Vol C Tables 4.2.6.8 and 6.1.1.4'
N N 0.0061 0.0033 'International Tables Vol C Tables 4.2.6.8 and 6.1.1.4'

loop_
_geom_angle_atom_site_label_1
_geom_angle_atom_site_label_2
_geom_angle_atom_site_label_3
_geom_angle
_geom_angle_site_symmetry_1
C17 O1 H1 109.5 .
C8 S1 C1 90.87(8) .
C1 S1B C3 82.3(2) .
C9 S2 C16 91.81(8) .
C11 S2B C9 91.8(5) .
C2 C1 C17 129.59(17) .
C2 C1 S1 112.33(15) .
C17 C1 S1 117.93(12) .
C17 C1 S1B 114.9(2) .
S1 C1 S1B 127.1(2) .
C1 C2 C3 112.7(2) .
C1 C2 H2 123.6 .
C3 C2 H2 123.6 .
C4 C3 C8 119.07(17) .
C4 C3 C2 130.22(19) .
C8 C3 C2 110.69(18) .
C4 C3 S1B 114.9(2) .
C8 C3 S1B 126.1(2) .
C5 C4 C3 119.49(18) .
C5 C4 H4 120.3 .
C3 C4 H4 120.3 .
C4 C5 C6 120.83(18) .
C4 C5 H5 119.6 .
C6 C5 H5 119.6 .
C7 C6 C5 121.23(18) .
C7 C6 H6 119.4 .
C5 C6 H6 119.4 .
C6 C7 C8 118.20(18) .
C6 C7 H7 120.9 .
C8 C7 H7 120.9 .
C7 C8 C3 121.17(17) .
C7 C8 S1 125.40(15) .
C3 C8 S1 113.40(14) .
C10 C9 C17 130.6(2) .
C17 C9 S2B 121.8(4) .
C10 C9 S2 112.60(18) .
C17 C9 S2 116.77(12) .
S2B C9 S2 121.4(4) .
C9 C10 C11 112.8(3) .
C9 C10 H10 123.6 .
C11 C10 H10 123.6 .
C12 C11 C16 118.89(17) .
C12 C11 C10 130.0(2) .
C16 C11 C10 111.1(2) .
C12 C11 S2B 117.8(4) .
C16 C11 S2B 123.3(4) .
C13 C12 C11 119.3(2) .
C13 C12 H12 120.4 .
C11 C12 H12 120.4 .
C12 C13 C14 121.13(19) .
C12 C13 H13 119.4 .
C14 C13 H13 119.4 .
C15 C14 C13 120.98(19) .
C15 C14 H14 119.5 .
C13 C14 H14 119.5 .
C14 C15 C16 117.8(2) .
C14 C15 H15 121.1 .
C16 C15 H15 121.1 .
C15 C16 C11 121.88(18) .
C15 C16 S2 126.58(16) .
C11 C16 S2 111.54(13) .
O1 C17 C1 110.12(13) .
O1 C17 C9 109.12(13) .
C1 C17 C9 109.49(13) .
O1 C17 C18 107.59(12) .
C1 C17 C18 109.49(13) .
C9 C17 C18 111.01(13) .
C20 C18 C19 118.26(15) .
C20 C18 C17 119.98(14) .
C19 C18 C17 121.75(15) .
C20 C19 C18 120.73(16) 2_576
C20 C19 H19 119.6 2_576
C18 C19 H19 119.6 .
C19 C20 C18 121.00(16) 2_576
C19 C20 H20 119.5 2_576
C18 C20 H20 119.5 .
C1G N1G C4G 107.12(15) .
C1G N1G H1G 109.4(15) .
C4G N1G H1G 109.0(15) .
N1G C1G C2G 105.29(17) .
N1G C1G H1G1 110.7 .
C2G C1G H1G1 110.7 .
N1G C1G H1G2 110.7 .
C2G C1G H1G2 110.7 .
H1G1 C1G H1G2 108.8 .
C3G C2G C1G 101.45(18) .
C3G C2G H2G1 111.5 .
C1G C2G H2G1 111.5 .
C3G C2G H2G2 111.5 .
C1G C2G H2G2 111.5 .
H2G1 C2G H2G2 109.3 .
C4G C3G C2G 103.34(19) .
C4G C3G H3G1 111.1 .
C2G C3G H3G1 111.1 .
C4G C3G H3G2 111.1 .
C2G C3G H3G2 111.1 .
H3G1 C3G H3G2 109.1 .
N1G C4G C3G 107.02(19) .
N1G C4G H4G1 110.3 .
C3G C4G H4G1 110.3 .
N1G C4G H4G2 110.3 .
C3G C4G H4G2 110.3 .
H4G1 C4G H4G2 108.6 .

loop_
_geom_bond_atom_site_label_1
_geom_bond_atom_site_label_2
_geom_bond_distance
_geom_bond_site_symmetry_2
O1 C17 1.4194(19) .
O1 H1 0.8400 .
S1 C8 1.7190(18) .
S1 C1 1.7487(16) .
S1B C1 1.767(5) .
S1B C3 1.800(6) .
S2 C9 1.7214(16) .
S2 C16 1.7298(18) .
S2B C11 1.610(12) .
S2B C9 1.643(11) .
C1 C2 1.378(3) .
C1 C17 1.520(2) .
C2 C3 1.443(3) .
C2 H2 0.9500 .
C3 C4 1.401(3) .
C3 C8 1.403(3) .
C4 C5 1.371(3) .
C4 H4 0.9500 .
C5 C6 1.391(3) .
C5 H5 0.9500 .
C6 C7 1.376(3) .
C6 H6 0.9500 .
C7 C8 1.398(3) .
C7 H7 0.9500 .
C9 C10 1.359(4) .
C9 C17 1.523(2) .
C10 C11 1.446(4) .
C10 H10 0.9500 .
C11 C12 1.400(3) .
C11 C16 1.401(3) .
C12 C13 1.377(3) .
C12 H12 0.9500 .
C13 C14 1.395(4) .
C13 H13 0.9500 .
C14 C15 1.378(3) .
C14 H14 0.9500 .
C15 C16 1.400(3) .
C15 H15 0.9500 .
C17 C18 1.527(2) .
C18 C20 1.385(2) .
C18 C19 1.388(2) .
C19 C20 1.382(2) 2_576
C19 H19 0.9500 .
C20 C19 1.382(2) 2_576
C20 H20 0.9500 .
N1G C1G 1.477(2) .
N1G C4G 1.487(3) .
N1G H1G 0.84(2) .
C1G C2G 1.528(3) .
C1G H1G1 0.9900 .
C1G H1G2 0.9900 .
C2G C3G 1.524(4) .
C2G H2G1 0.9900 .
C2G H2G2 0.9900 .
C3G C4G 1.497(3) .
C3G H3G1 0.9900 .
C3G H3G2 0.9900 .
C4G H4G1 0.9900 .
C4G H4G2 0.9900 .

loop_
_geom_hbond_atom_site_label_D
_geom_hbond_atom_site_label_H
_geom_hbond_atom_site_label_A
_geom_hbond_distance_DH
_geom_hbond_distance_HA
_geom_hbond_distance_DA
_geom_hbond_angle_DHA
_geom_hbond_site_symmetry_A
O1 H1 N1G 0.84 1.83 2.6448(18) 164.8 .
C5 H5 S2B 0.95 2.84 3.555(12) 132.4 2_575
C12 H12 S2B 0.95 2.76 3.445(11) 129.3 2_675
N1G H1G O1 0.84(2) 2.22(2) 3.0350(19) 164(2) 2_666
C4G H4G2 S2 0.99 2.97 3.738(2) 135.1 .
C7 H7 Cg2 0.95 2.63 3.579(2) 177.9 1_545
C13 H13 Cg5 0.95 2.81 3.669(2) 150.6 2_675
C2G H2G2 Cg1 0.99 2.78 3.624(2) 143.1 1_655

loop_
_geom_torsion_atom_site_label_1
_geom_torsion_atom_site_label_2
_geom_torsion_atom_site_label_3
_geom_torsion_atom_site_label_4
_geom_torsion
_geom_torsion_site_symmetry_4
C8 S1 C1 C2 0.43(14) .
C8 S1 C1 C17 -175.56(13) .
C8 S1 C1 S1B 3.3(2) .
C3 S1B C1 C2 6.0(7) .
C3 S1B C1 C17 174.54(14) .
C3 S1B C1 S1 -4.3(3) .
C17 C1 C2 C3 174.53(15) .
S1 C1 C2 C3 -0.9(2) .
S1B C1 C2 C3 -172.0(9) .
C1 C2 C3 C4 -177.43(18) .
C1 C2 C3 C8 1.0(2) .
C1 C2 C3 S1B 172.4(8) .
C1 S1B C3 C4 -176.97(16) .
C1 S1B C3 C8 4.4(3) .
C1 S1B C3 C2 -5.5(6) .
C8 C3 C4 C5 -0.9(3) .
C2 C3 C4 C5 177.40(19) .
S1B C3 C4 C5 -179.6(2) .
C3 C4 C5 C6 0.8(3) .
C4 C5 C6 C7 0.3(3) .
C5 C6 C7 C8 -1.3(3) .
C6 C7 C8 C3 1.3(3) .
C6 C7 C8 S1 -176.63(14) .
C4 C3 C8 C7 -0.2(3) .
C2 C3 C8 C7 -178.77(16) .
S1B C3 C8 C7 178.4(2) .
C4 C3 C8 S1 177.97(13) .
C2 C3 C8 S1 -0.64(19) .
S1B C3 C8 S1 -3.5(3) .
C1 S1 C8 C7 178.18(16) .
C1 S1 C8 C3 0.13(13) .
C11 S2B C9 C10 6(3) .
C11 S2B C9 C17 -176.2(2) .
C11 S2B C9 S2 0.6(7) .
C16 S2 C9 C10 -2.93(19) .
C16 S2 C9 C17 174.85(13) .
C16 S2 C9 S2B -2.0(5) .
C17 C9 C10 C11 -175.16(17) .
S2B C9 C10 C11 -173(4) .
S2 C9 C10 C11 2.2(3) .
C9 C10 C11 C12 178.9(2) .
C9 C10 C11 C16 0.0(3) .
C9 C10 C11 S2B 175(3) .
C9 S2B C11 C12 179.6(3) .
C9 S2B C11 C16 1.8(7) .
C9 S2B C11 C10 -4(2) .
C16 C11 C12 C13 2.6(3) .
C10 C11 C12 C13 -176.3(2) .
S2B C11 C12 C13 -175.3(5) .
C11 C12 C13 C14 -1.5(3) .
C12 C13 C14 C15 -0.9(3) .
C13 C14 C15 C16 2.1(3) .
C14 C15 C16 C11 -1.0(3) .
C14 C15 C16 S2 178.88(16) .
C12 C11 C16 C15 -1.4(3) .
C10 C11 C16 C15 177.7(2) .
S2B C11 C16 C15 176.4(5) .
C12 C11 C16 S2 178.77(14) .
C10 C11 C16 S2 -2.1(2) .
S2B C11 C16 S2 -3.5(6) .
C9 S2 C16 C15 -176.99(18) .
C9 S2 C16 C11 2.86(14) .
C2 C1 C17 O1 162.77(17) .
S1 C1 C17 O1 -22.04(17) .
S1B C1 C17 O1 159.0(2) .
C2 C1 C17 C9 -77.3(2) .
S1 C1 C17 C9 97.94(14) .
S1B C1 C17 C9 -81.1(2) .
C2 C1 C17 C18 44.7(2) .
S1 C1 C17 C18 -140.15(12) .
S1B C1 C17 C18 40.9(2) .
C10 C9 C17 O1 118.6(2) .
S2B C9 C17 O1 118.2(5) .
S2 C9 C17 O1 -58.67(16) .
C10 C9 C17 C1 -2.0(3) .
S2B C9 C17 C1 -2.4(5) .
S2 C9 C17 C1 -179.26(11) .
C10 C9 C17 C18 -123.0(2) .
S2B C9 C17 C18 -123.4(5) .
S2 C9 C17 C18 59.74(16) .
O1 C17 C18 C20 -25.8(2) .
C1 C17 C18 C20 93.90(18) .
C9 C17 C18 C20 -145.09(16) .
O1 C17 C18 C19 155.68(16) .
C1 C17 C18 C19 -84.65(19) .
C9 C17 C18 C19 36.4(2) .
C20 C18 C19 C20 -0.1(3) 2_576
C17 C18 C19 C20 178.50(17) 2_576
C19 C18 C20 C19 0.1(3) 2_576
C17 C18 C20 C19 -178.53(17) 2_576
C4G N1G C1G C2G 19.7(2) .
N1G C1G C2G C3G -36.2(2) .
C1G C2G C3G C4G 38.7(2) .
C1G N1G C4G C3G 5.1(2) .
C2G C3G C4G N1G -27.8(3) .
